data_9017276
loop_
_publ_author_name
'Posner, E. S.'
'Dera, P.'
'Downs, R. T.'
'Lazarz, J. D.'
'Irmen, P.'

_publ_section_title
;
 High-pressure single-crystal X-ray diffraction study of jadeite and kosmochlor
 Note: P = 12.4 GPa
;
_journal_name_full 'Physics and Chemistry of Minerals'
_journal_page_first 695
_journal_page_last 707
_journal_volume 41
_journal_year 2014
_chemical_compound_source 'Clear Creek, San Benito County, California, USA'
_chemical_formula_sum 'Al Na O6 Si2'
_chemical_name_mineral Jadeite
_space_group_IT_number 15
_space_group_name_Hall '-C 2yc'
_space_group_name_H-M_alt 'C 1 2/c 1'
_symmetry_space_group_name_H-M 'C 1 2/c 1'
_cell_angle_alpha 90
_cell_angle_beta 106.52
_cell_angle_gamma 90
_cell_length_a 9.163
_cell_length_b 8.340
_cell_formula_units_Z 4
_cell_length_c 5.0739
_cell_volume 371.739
_database_code_amcsd 0020196
_diffrn_ambient_pressure 1.24e+07
_exptl_crystal_density_diffrn 3.612
_cod_data_source_file inputs/fixed/downloads/10/10495.cif
_cod_data_source_block 10495
_cod_original_formula_sum 'Na Al Si2 O6'
_cod_database_code 9017276

loop_
_space_group_symop_operation_xyz
x,y,z
1/2+x,1/2+y,z
x,-y,1/2+z
1/2+x,1/2-y,1/2+z
-x,y,1/2-z
1/2-x,1/2+y,1/2-z
-x,-y,-z
1/2-x,1/2-y,-z

loop_
_atom_site_label
_atom_site_fract_x
_atom_site_fract_y
_atom_site_fract_z
_atom_site_U_iso_or_equiv
NaM2 0.00000 0.30630 0.25000 0.01500
AlM1 0.00000 0.09050 0.75000 0.01000
Si 0.29140 0.09560 0.23000 0.01000
O1 0.10900 0.07960 0.13070 0.00800
O2 0.36000 0.26940 0.30770 0.00900
O3 0.14120 0.48330 0.00230 0.00800

loop_
_cod_related_entry_id
_cod_related_entry_database
_cod_related_entry_code
1 AMCSD 0020196
